data_7024728
loop_
_publ_author_name
'Chilas, George I.'
'Lalioti, Nicolia'
'Vaimakis, Tiverios'
'Kubicki, Maciej'
'Kabanos, Themistoklis'

_publ_section_title
;
 Hydrothermal syntheses, crystal structures and physicochemical properties
 of 2-D and 3-D inorganic coordination cobalt(II)-sulfite polymers.
;
_journal_issue 35
_journal_name_full 'Dalton transactions (Cambridge, England : 2003)'
_journal_page_first 8296
_journal_page_last 8305
_journal_paper_doi 10.1039/b920710d
_journal_volume 39
_journal_year 2010
_chemical_formula_moiety 'Co2 H3 O8 S2, Na'
_chemical_formula_sum 'Co2 H3 Na O8 S2'
_chemical_formula_weight 335.99
_chemical_name_systematic
;
?
;
_space_group_IT_number 2
_symmetry_cell_setting triclinic
_symmetry_space_group_name_Hall '-P 1'
_symmetry_space_group_name_H-M 'P -1'
_atom_sites_solution_hydrogens geom
_atom_sites_solution_primary direct
_atom_sites_solution_secondary difmap
_audit_creation_method SHELXL-97
_cell_angle_alpha 98.91(2)
_cell_angle_beta 109.81(2)
_cell_angle_gamma 112.61(2)
_cell_formula_units_Z 2
_cell_length_a 6.3214(15)
_cell_length_b 7.827(2)
_cell_length_c 8.898(2)
_cell_measurement_reflns_used 2787
_cell_measurement_temperature 293(2)
_cell_measurement_theta_max 23
_cell_measurement_theta_min 4
_cell_volume 361.16(19)
_computing_cell_refinement
;
CrysAlis RED (Oxford Diffraction, 2006)
;
_computing_data_collection
;
CrysAlis CCD (Oxford Diffraction, 2006)
;
_computing_data_reduction
;
CrysAlis RED (Oxford Diffraction, 2006)
;
_computing_molecular_graphics 'Siemens (1989), Farrugia (1999)'
_computing_publication_material 'SHELXL97 (Sheldrick, 1997)'
_computing_structure_refinement 'SHELXL-97 (Sheldrick, 1997)'
_computing_structure_solution 'SHELXS-97 (Sheldrick, 1997)'
_diffrn_ambient_temperature 293(2)
_diffrn_measured_fraction_theta_full 0.989
_diffrn_measured_fraction_theta_max 0.989
_diffrn_measurement_device_type 'KUMA KM4CCD four-circle diffractometer'
_diffrn_measurement_method '\w scan'
_diffrn_radiation_monochromator graphite
_diffrn_radiation_source 'fine-focus sealed tube'
_diffrn_radiation_type MoK\a
_diffrn_radiation_wavelength 0.71073
_diffrn_reflns_av_R_equivalents 0.0780
_diffrn_reflns_av_sigmaI/netI 0.1203
_diffrn_reflns_limit_h_max 7
_diffrn_reflns_limit_h_min -7
_diffrn_reflns_limit_k_max 9
_diffrn_reflns_limit_k_min -9
_diffrn_reflns_limit_l_max 10
_diffrn_reflns_limit_l_min -10
_diffrn_reflns_number 4483
_diffrn_reflns_theta_full 25.00
_diffrn_reflns_theta_max 25.00
_diffrn_reflns_theta_min 2.58
_exptl_absorpt_coefficient_mu 5.240
_exptl_absorpt_correction_T_max 0.85500
_exptl_absorpt_correction_T_min 0.542
_exptl_absorpt_correction_type multi-scan
_exptl_absorpt_process_details
;
CrysAlis RED, Oxford Diffraction Ltd.,
Version 1.171.32.5 (release 08-05-2007 CrysAlis171 .NET)
(compiled May 8 2007,13:10:02)
Empirical absorption correction using spherical harmonics,
implemented in SCALE3 ABSPACK scaling algorithm.
;
_exptl_crystal_colour blue
_exptl_crystal_density_diffrn 3.090
_exptl_crystal_density_method 'not measured'
_exptl_crystal_description prism
_exptl_crystal_F_000 328
_exptl_crystal_size_max 0.2
_exptl_crystal_size_mid 0.03
_exptl_crystal_size_min 0.03
_refine_diff_density_max 2.697
_refine_diff_density_min -1.259
_refine_diff_density_rms 0.339
_refine_ls_extinction_method none
_refine_ls_goodness_of_fit_ref 1.397
_refine_ls_hydrogen_treatment mixed
_refine_ls_matrix_type full
_refine_ls_number_parameters 121
_refine_ls_number_reflns 1263
_refine_ls_number_restraints 24
_refine_ls_restrained_S_all 1.406
_refine_ls_R_factor_all 0.1580
_refine_ls_R_factor_gt 0.0624
_refine_ls_shift/su_max 0.000
_refine_ls_shift/su_mean 0.000
_refine_ls_structure_factor_coef Fsqd
_refine_ls_weighting_details 'calc w=1/[\s^2^(Fo^2^)+(0.0200P)^2^+4.0000P] where P=(Fo^2^+2Fc^2^)/3'
_refine_ls_weighting_scheme calc
_refine_ls_wR_factor_gt 0.1133
_refine_ls_wR_factor_ref 0.1434
_reflns_number_gt 645
_reflns_number_total 1264
_reflns_threshold_expression >2sigma(I)
_cod_data_source_file b920710d.txt
_cod_data_source_block 1
_cod_original_cell_volume 361.17(19)
_cod_database_code 7024728

loop_
_symmetry_equiv_pos_as_xyz
'x, y, z'
'-x, -y, -z'

loop_
_atom_site_label
_atom_site_type_symbol
_atom_site_fract_x
_atom_site_fract_y
_atom_site_fract_z
_atom_site_U_iso_or_equiv
_atom_site_adp_type
_atom_site_occupancy
_atom_site_symmetry_multiplicity
_atom_site_calc_flag
_atom_site_refinement_flags
Co1 Co 0.1814(4) 0.6694(3) 0.1891(3) 0.0226(5) Uani 1 1 d .
Co2 Co 0.5000 0.5000 -0.5000 0.0224(7) Uani 1 2 d S
Co3 Co 0.0000 0.5000 -0.5000 0.0231(7) Uani 1 2 d S
Na1 Na 0.5553(12) 0.6753(9) -0.0910(7) 0.0380(16) Uani 1 1 d .
S1 S 0.2367(7) 0.2459(5) -0.2965(5) 0.0249(9) Uani 1 1 d .
O11 O 0.5095(17) 0.3212(15) -0.1586(12) 0.032(3) Uani 1 1 d U
O12 O 0.1047(17) 0.2683(16) -0.1914(12) 0.034(3) Uani 1 1 d U
O13 O 0.2699(15) 0.4183(12) -0.3703(11) 0.019(2) Uani 1 1 d U
S2 S 0.0624(7) 0.7974(5) -0.1589(4) 0.0198(8) Uani 1 1 d .
O21 O -0.2151(17) 0.7473(13) -0.2736(11) 0.022(2) Uani 1 1 d .
O22 O 0.1777(16) 0.7513(13) -0.2770(11) 0.022(2) Uani 1 1 d .
O23 O 0.0315(16) 0.6384(12) -0.0767(11) 0.021(2) Uani 1 1 d .
O1 O 0.3954(18) 0.9810(14) 0.2900(12) 0.031(2) Uani 1 1 d .
H1A H 0.3079 1.0589 0.2891 0.037 Uiso 1 1 d R
H1B H 0.5256 1.0503 0.2553 0.037 Uiso 1 1 d R
O2 O 0.2909(16) 0.6518(13) 0.4289(11) 0.018(2) Uani 1 1 d U
H2A H 0.372(17) 0.761(8) 0.495(9) 0.080 Uiso 1 1 d R

loop_
_atom_site_aniso_label
_atom_site_aniso_U_11
_atom_site_aniso_U_22
_atom_site_aniso_U_33
_atom_site_aniso_U_23
_atom_site_aniso_U_13
_atom_site_aniso_U_12
Co1 0.0198(11) 0.0319(11) 0.0281(12) 0.0172(10) 0.0138(9) 0.0177(10)
Co2 0.0192(15) 0.0332(16) 0.0282(18) 0.0186(14) 0.0154(13) 0.0172(14)
Co3 0.0197(16) 0.0316(16) 0.0319(18) 0.0180(14) 0.0154(14) 0.0187(14)
Na1 0.051(4) 0.038(4) 0.032(4) 0.013(3) 0.019(3) 0.024(3)
S1 0.022(2) 0.030(2) 0.035(2) 0.0211(19) 0.0150(18) 0.0176(18)
O11 0.024(5) 0.056(6) 0.033(6) 0.021(5) 0.016(4) 0.030(5)
O12 0.023(5) 0.061(5) 0.038(5) 0.027(4) 0.023(4) 0.028(4)
O13 0.018(5) 0.027(5) 0.029(5) 0.020(4) 0.019(4) 0.016(4)
S2 0.024(2) 0.0267(19) 0.019(2) 0.0120(16) 0.0129(16) 0.0170(17)
O21 0.025(5) 0.033(5) 0.023(6) 0.018(5) 0.015(5) 0.021(5)
O22 0.015(5) 0.026(5) 0.027(6) 0.011(5) 0.011(4) 0.010(4)
O23 0.014(5) 0.020(5) 0.021(6) 0.006(4) 0.001(4) 0.005(4)
O1 0.039(6) 0.039(6) 0.042(7) 0.029(5) 0.025(5) 0.032(5)
O2 0.016(4) 0.023(4) 0.024(5) 0.011(4) 0.010(4) 0.014(4)

loop_
_atom_type_symbol
_atom_type_description
_atom_type_scat_dispersion_real
_atom_type_scat_dispersion_imag
_atom_type_scat_source
Co Co 0.3494 0.9721 'International Tables Vol C Tables 4.2.6.8 and 6.1.1.4'
Na Na 0.0362 0.0249 'International Tables Vol C Tables 4.2.6.8 and 6.1.1.4'
O O 0.0106 0.0060 'International Tables Vol C Tables 4.2.6.8 and 6.1.1.4'
S S 0.1246 0.1234 'International Tables Vol C Tables 4.2.6.8 and 6.1.1.4'
H H 0.0000 0.0000 'International Tables Vol C Tables 4.2.6.8 and 6.1.1.4'

loop_
_geom_angle_atom_site_label_1
_geom_angle_atom_site_label_2
_geom_angle_atom_site_label_3
_geom_angle
_geom_angle_site_symmetry_1
_geom_angle_site_symmetry_3
O11 Co1 O12 162.1(4) 2_665 2_565
O11 Co1 O2 97.3(4) 2_665 .
O12 Co1 O2 94.9(4) 2_565 .
O11 Co1 O23 93.2(4) 2_665 2_565
O12 Co1 O23 99.3(4) 2_565 2_565
O2 Co1 O23 92.4(3) . 2_565
O11 Co1 O1 85.6(4) 2_665 .
O12 Co1 O1 81.2(4) 2_565 .
O2 Co1 O1 90.5(4) . .
O23 Co1 O1 177.0(4) 2_565 .
O11 Co1 O23 83.8(4) 2_665 .
O12 Co1 O23 86.2(4) 2_565 .
O2 Co1 O23 171.0(3) . .
O23 Co1 O23 78.6(4) 2_565 .
O1 Co1 O23 98.5(3) . .
O2 Co2 O2 180.000(2) 1_554 2_665
O2 Co2 O13 81.0(3) 1_554 .
O2 Co2 O13 99.0(3) 2_665 .
O2 Co2 O13 99.0(3) 1_554 2_664
O2 Co2 O13 81.0(3) 2_665 2_664
O13 Co2 O13 180.000(2) . 2_664
O2 Co2 O21 91.1(3) 1_554 1_655
O2 Co2 O21 88.9(3) 2_665 1_655
O13 Co2 O21 88.3(3) . 1_655
O13 Co2 O21 91.7(3) 2_664 1_655
O2 Co2 O21 88.9(3) 1_554 2_564
O2 Co2 O21 91.1(3) 2_665 2_564
O13 Co2 O21 91.7(3) . 2_564
O13 Co2 O21 88.3(3) 2_664 2_564
O21 Co2 O21 180.0(4) 1_655 2_564
O2 Co2 Na1 85.6(3) 1_554 .
O2 Co2 Na1 94.4(3) 2_665 .
O13 Co2 Na1 43.5(3) . .
O13 Co2 Na1 136.5(3) 2_664 .
O21 Co2 Na1 44.9(3) 1_655 .
O21 Co2 Na1 135.1(3) 2_564 .
O2 Co2 Na1 94.4(3) 1_554 2_664
O2 Co2 Na1 85.6(3) 2_665 2_664
O13 Co2 Na1 136.5(3) . 2_664
O13 Co2 Na1 43.5(3) 2_664 2_664
O21 Co2 Na1 135.1(3) 1_655 2_664
O21 Co2 Na1 44.9(3) 2_564 2_664
Na1 Co2 Na1 180.0(2) . 2_664
O13 Co3 O13 180.000(1) 2_564 .
O13 Co3 O2 81.1(3) 2_564 2_565
O13 Co3 O2 98.9(3) . 2_565
O13 Co3 O2 98.9(3) 2_564 1_554
O13 Co3 O2 81.1(3) . 1_554
O2 Co3 O2 180.000(1) 2_565 1_554
O13 Co3 O22 92.4(3) 2_564 .
O13 Co3 O22 87.6(3) . .
O2 Co3 O22 90.9(3) 2_565 .
O2 Co3 O22 89.1(3) 1_554 .
O13 Co3 O22 87.6(3) 2_564 2_564
O13 Co3 O22 92.4(3) . 2_564
O2 Co3 O22 89.1(3) 2_565 2_564
O2 Co3 O22 90.9(3) 1_554 2_564
O22 Co3 O22 180.0(5) . 2_564
O11 Na1 O13 125.4(4) 2_665 .
O11 Na1 O21 159.3(4) 2_665 1_655
O13 Na1 O21 73.7(3) . 1_655
O11 Na1 O12 56.6(3) 2_665 2_665
O13 Na1 O12 139.4(4) . 2_665
O21 Na1 O12 104.5(4) 1_655 2_665
O11 Na1 O11 95.8(4) 2_665 .
O13 Na1 O11 56.4(3) . .
O21 Na1 O11 89.2(3) 1_655 .
O12 Na1 O11 83.2(4) 2_665 .
O11 Na1 O22 100.5(3) 2_665 .
O13 Na1 O22 68.5(3) . .
O21 Na1 O22 93.8(3) 1_655 .
O12 Na1 O22 149.9(4) 2_665 .
O11 Na1 O22 121.4(3) . .
O11 Na1 S1 101.3(3) 2_665 .
O13 Na1 S1 31.2(2) . .
O21 Na1 S1 93.3(3) 1_655 .
O12 Na1 S1 111.6(3) 2_665 .
O11 Na1 S1 30.8(2) . .
O22 Na1 S1 90.6(3) . .
O11 Na1 S1 29.1(2) 2_665 2_665
O13 Na1 S1 144.1(3) . 2_665
O21 Na1 S1 130.7(3) 1_655 2_665
O12 Na1 S1 28.2(2) 2_665 2_665
O11 Na1 S1 93.9(3) . 2_665
O22 Na1 S1 124.7(3) . 2_665
S1 Na1 S1 113.4(2) . 2_665
O11 Na1 S2 133.1(3) 2_665 1_655
O13 Na1 S2 93.9(3) . 1_655
O21 Na1 S2 27.3(2) 1_655 1_655
O12 Na1 S2 77.1(3) 2_665 1_655
O11 Na1 S2 85.1(3) . 1_655
O22 Na1 S2 118.9(3) . 1_655
S1 Na1 S2 102.61(19) . 1_655
S1 Na1 S2 103.97(19) 2_665 1_655
O11 Na1 Na1 50.9(3) 2_665 2_665
O13 Na1 Na1 88.9(3) . 2_665
O21 Na1 Na1 130.8(4) 1_655 2_665
O12 Na1 Na1 61.1(3) 2_665 2_665
O11 Na1 Na1 45.0(2) . 2_665
O22 Na1 Na1 122.4(4) . 2_665
S1 Na1 Na1 57.96(19) . 2_665
S1 Na1 Na1 55.39(18) 2_665 2_665
S2 Na1 Na1 114.7(3) 1_655 2_665
O11 Na1 Co2 160.3(3) 2_665 .
O13 Na1 Co2 36.3(2) . .
O21 Na1 Co2 37.5(2) 1_655 .
O12 Na1 Co2 128.6(3) 2_665 .
O11 Na1 Co2 68.1(2) . .
O22 Na1 Co2 79.8(2) . .
S1 Na1 Co2 59.08(13) . .
S1 Na1 Co2 155.3(2) 2_665 .
S2 Na1 Co2 59.39(12) 1_655 .
Na1 Na1 Co2 112.2(2) 2_665 .
O12 S1 O11 100.9(6) . .
O12 S1 O13 104.1(5) . .
O11 S1 O13 101.7(5) . .
O12 S1 Na1 78.3(5) . .
O11 S1 Na1 60.4(4) . .
O13 S1 Na1 54.8(4) . .
O12 S1 Na1 53.7(4) . 2_665
O11 S1 Na1 48.8(4) . 2_665
O13 S1 Na1 121.0(4) . 2_665
Na1 S1 Na1 66.6(2) . 2_665
S1 O11 Co1 128.2(6) . 2_665
S1 O11 Na1 102.1(5) . 2_665
Co1 O11 Na1 127.2(5) 2_665 2_665
S1 O11 Na1 88.8(4) . .
Co1 O11 Na1 109.1(4) 2_665 .
Na1 O11 Na1 84.2(4) 2_665 .
S1 O12 Co1 142.2(6) . 2_565
S1 O12 Na1 98.1(5) . 2_665
Co1 O12 Na1 117.3(4) 2_565 2_665
S1 O13 Co3 130.0(5) . .
S1 O13 Co2 123.5(5) . .
Co3 O13 Co2 97.1(3) . .
S1 O13 Na1 94.0(4) . .
Co3 O13 Na1 107.2(4) . .
Co2 O13 Na1 100.2(4) . .
O23 S2 O22 103.6(5) . .
O23 S2 O21 104.0(5) . .
O22 S2 O21 106.8(5) . .
O23 S2 Na1 69.9(4) . 1_455
O22 S2 Na1 146.9(4) . 1_455
O21 S2 Na1 48.1(4) . 1_455
S2 O21 Co2 129.7(5) . 1_455
S2 O21 Na1 104.6(5) . 1_455
Co2 O21 Na1 97.7(4) 1_455 1_455
S2 O22 Co3 127.7(5) . .
S2 O22 Na1 105.8(5) . .
Co3 O22 Na1 96.7(3) . .
S2 O23 Co1 129.7(5) . 2_565
S2 O23 Co1 128.8(5) . .
Co1 O23 Co1 101.4(4) 2_565 .
Co1 O1 H1A 119.7 . .
Co1 O1 H1B 120.0 . .
H1A O1 H1B 103.8 . .
Co1 O2 Co2 119.3(4) . 1_556
Co1 O2 Co3 117.9(4) . 1_556
Co2 O2 Co3 96.6(4) 1_556 1_556
Co1 O2 H2A 108.18 . .
Co2 O2 H2A 107.77 1_556 .
Co3 O2 H2A 105.87 1_556 .

loop_
_geom_bond_atom_site_label_1
_geom_bond_atom_site_label_2
_geom_bond_distance
_geom_bond_site_symmetry_2
Co1 O11 2.037(9) 2_665
Co1 O12 2.051(9) 2_565
Co1 O2 2.053(9) .
Co1 O23 2.113(9) 2_565
Co1 O1 2.132(10) .
Co1 O23 2.163(9) .
Co2 O2 2.105(8) 1_554
Co2 O2 2.105(8) 2_665
Co2 O13 2.123(8) .
Co2 O13 2.123(8) 2_664
Co2 O21 2.168(9) 1_655
Co2 O21 2.168(9) 2_564
Co2 Na1 3.531(6) .
Co2 Na1 3.531(6) 2_664
Co3 O13 2.094(8) 2_564
Co3 O13 2.094(8) .
Co3 O2 2.130(9) 2_565
Co3 O2 2.130(9) 1_554
Co3 O22 2.156(9) .
Co3 O22 2.156(9) 2_564
Na1 O11 2.389(11) 2_665
Na1 O13 2.470(11) .
Na1 O21 2.514(11) 1_655
Na1 O12 2.529(11) 2_665
Na1 O11 2.622(11) .
Na1 O22 2.740(11) .
Na1 S1 3.015(7) .
Na1 S1 3.105(7) 2_665
Na1 S2 3.269(7) 1_655
Na1 Na1 3.363(12) 2_665
S1 O12 1.481(10) .
S1 O11 1.545(10) .
S1 O13 1.564(9) .
S1 Na1 3.105(7) 2_665
O11 Co1 2.037(9) 2_665
O11 Na1 2.389(11) 2_665
O12 Co1 2.051(9) 2_565
O12 Na1 2.529(11) 2_665
S2 O23 1.521(9) .
S2 O22 1.540(9) .
S2 O21 1.551(9) .
S2 Na1 3.269(7) 1_455
O21 Co2 2.168(9) 1_455
O21 Na1 2.514(11) 1_455
O23 Co1 2.113(9) 2_565
O1 H1A 0.9673 .
O1 H1B 0.9735 .
O2 Co2 2.105(8) 1_556
O2 Co3 2.130(9) 1_556
O2 H2A 0.801 .
